data_7020089
loop_
_publ_author_name
'Okamoto, Kazuhiro'
'Omoto, Yusuke'
'Sano, Hayato'
'Ohe, Kouichi'

_publ_section_title
;
 Alkyne-coordinating tridentate ligands: structural properties and
 reactivity of their rhodium complexes.
;
_journal_issue 36
_journal_name_full 'Dalton transactions (Cambridge, England : 2003)'
_journal_page_first 10926
_journal_page_last 10929
_journal_paper_doi 10.1039/c2dt31322g
_journal_volume 41
_journal_year 2012
_chemical_formula_moiety 'C88 H68 Cl2 P4 Rh2'
_chemical_formula_sum 'C88 H68 Cl2 P4 Rh2'
_chemical_formula_weight 1526.12
_space_group_IT_number 2
_symmetry_cell_setting triclinic
_symmetry_Int_Tables_number 2
_symmetry_space_group_name_Hall '-P 1'
_symmetry_space_group_name_H-M 'P -1'
_atom_sites_solution_hydrogens geom
_atom_sites_solution_primary direct
_atom_sites_solution_secondary difmap
_cell_angle_alpha 66.667(9)
_cell_angle_beta 72.108(11)
_cell_angle_gamma 86.210(14)
_cell_formula_units_Z 1
_cell_length_a 11.810(4)
_cell_length_b 12.102(4)
_cell_length_c 13.653(4)
_cell_measurement_reflns_used 4631
_cell_measurement_temperature 123
_cell_measurement_theta_max 27.46
_cell_measurement_theta_min 3.12
_cell_volume 1701.7(10)
_computing_cell_refinement CrystalClear
_computing_data_collection 'CrystalClear (Rigaku/MSC Inc., 2006)'
_computing_data_reduction CrystalClear
_computing_molecular_graphics 'CrystalStructure 4.0'
_computing_publication_material 'CrystalStructure 4.0 (Rigaku, 2010)'
_computing_structure_refinement 'SHELXL97 (Sheldrick, 2008)'
_computing_structure_solution 'SIR92 (Altomare, et al., 1994)'
_diffrn_ambient_temperature 123
_diffrn_detector_area_resol_mean 7.314
_diffrn_measured_fraction_theta_full 0.955
_diffrn_measured_fraction_theta_max 0.955
_diffrn_measurement_device_type 'Rigaku Saturn70'
_diffrn_measurement_method \w
_diffrn_radiation_type 'Mo K\a'
_diffrn_radiation_wavelength 0.71070
_diffrn_reflns_av_R_equivalents 0.0690
_diffrn_reflns_limit_h_max 15
_diffrn_reflns_limit_h_min -15
_diffrn_reflns_limit_k_max 15
_diffrn_reflns_limit_k_min -15
_diffrn_reflns_limit_l_max 17
_diffrn_reflns_limit_l_min -17
_diffrn_reflns_number 13769
_diffrn_reflns_theta_full 27.47
_diffrn_reflns_theta_max 27.47
_diffrn_standards_number 0
_exptl_absorpt_coefficient_mu 0.706
_exptl_absorpt_correction_type none
_exptl_crystal_colour red
_exptl_crystal_density_diffrn 1.489
_exptl_crystal_density_method 'not measured'
_exptl_crystal_description prism
_exptl_crystal_F_000 780.00
_exptl_crystal_size_max 0.200
_exptl_crystal_size_mid 0.200
_exptl_crystal_size_min 0.200
_refine_diff_density_max 2.420
_refine_diff_density_min -1.360
_refine_ls_extinction_method none
_refine_ls_goodness_of_fit_ref 1.121
_refine_ls_hydrogen_treatment constr
_refine_ls_number_parameters 433
_refine_ls_number_reflns 7462
_refine_ls_number_restraints 0
_refine_ls_R_factor_gt 0.0938
_refine_ls_shift/su_max 0.000
_refine_ls_structure_factor_coef Fsqd
_refine_ls_weighting_details 'w = 1/[\s^2^(Fo^2^)+(0.0002P)^2^+34.0459P] where P=(Fo^2^+2Fc^2^)/3'
_refine_ls_weighting_scheme calc
_refine_ls_wR_factor_ref 0.2355
_reflns_number_gt 6031
_reflns_number_total 7462
_reflns_threshold_expression F^2^>2.0\s(F^2^)
_cod_data_source_file c2dt31322g.txt
_cod_data_source_block okamoto008
_cod_original_cell_volume 1701.6(8)
_cod_database_code 7020089

loop_
_symmetry_equiv_pos_site_id
_symmetry_equiv_pos_as_xyz
1 +X,+Y,+Z
2 -X,-Y,-Z

loop_
_atom_site_label
_atom_site_type_symbol
_atom_site_fract_x
_atom_site_fract_y
_atom_site_fract_z
_atom_site_U_iso_or_equiv
_atom_site_adp_type
_atom_site_occupancy
_atom_site_symmetry_multiplicity
_atom_site_calc_flag
_atom_site_refinement_flags
Rh1 Rh 0.96506(6) 0.19973(6) 0.39070(5) 0.01892(19) Uani 1.0 2 d .
Cl1 Cl 1.0141(2) 0.41087(19) 0.29407(18) 0.0272(5) Uani 1.0 2 d .
P1 P 0.7779(2) 0.2284(2) 0.48943(18) 0.0206(5) Uani 1.0 2 d .
P2 P 1.0929(2) 0.1530(2) 0.24489(18) 0.0222(5) Uani 1.0 2 d .
C1 C 0.9117(8) 0.0159(8) 0.4951(7) 0.0189(17) Uani 1.0 2 d .
C2 C 0.9907(8) 0.0658(8) 0.5338(7) 0.0209(18) Uani 1.0 2 d .
C3 C 0.6752(15) -0.2214(18) 0.1539(16) 0.081(6) Uani 1.0 2 d .
C4 C 0.705(3) -0.064(2) 0.202(3) 0.149(12) Uani 1.0 2 d .
C5 C 0.6918(8) 0.3252(8) 0.3993(8) 0.0210(17) Uani 1.0 2 d .
C6 C 1.0255(9) 0.2297(9) 0.1323(8) 0.027(2) Uani 1.0 2 d .
C7 C 0.7055(8) 0.0796(8) 0.5509(7) 0.0223(18) Uani 1.0 2 d .
C8 C 1.0781(9) -0.0023(9) 0.2584(8) 0.0245(19) Uani 1.0 2 d .
C9 C 0.7819(8) -0.0114(8) 0.5389(7) 0.0196(17) Uani 1.0 2 d .
C10 C 0.5848(9) 0.3674(9) 0.4437(9) 0.031(2) Uani 1.0 2 d .
C11 C 1.0953(9) -0.0273(9) 0.1634(8) 0.028(2) Uani 1.0 2 d .
C13 C 1.2508(9) 0.2000(9) 0.1780(7) 0.0247(19) Uani 1.0 2 d .
C14 C 0.4649(9) 0.0621(10) 0.3735(8) 0.031(3) Uani 1.0 2 d .
C15 C 0.6097(9) -0.1513(9) 0.6119(8) 0.031(3) Uani 1.0 2 d .
C16 C 0.7197(12) -0.257(3) 0.3375(14) 0.121(11) Uani 1.0 2 d .
C17 C 1.0247(9) -0.2327(9) 0.2783(8) 0.028(2) Uani 1.0 2 d .
C18 C 0.7444(8) 0.2914(9) 0.5951(8) 0.0228(18) Uani 1.0 2 d .
C19 C 0.6624(10) 0.2825(11) 0.7827(9) 0.038(3) Uani 1.0 2 d .
C20 C 1.0068(8) -0.2086(9) 0.3741(8) 0.0259(19) Uani 1.0 2 d .
C21 C 1.2888(9) 0.3154(10) 0.1588(8) 0.032(3) Uani 1.0 2 d .
C22 C 1.0695(10) -0.1432(10) 0.1736(9) 0.033(3) Uani 1.0 2 d .
C23 C 0.4187(9) -0.0539(9) 0.4041(8) 0.029(2) Uani 1.0 2 d .
C24 C 1.3354(9) 0.1261(9) 0.1447(8) 0.031(2) Uani 1.0 2 d .
C25 C 0.7145(10) 0.3960(10) 0.7487(10) 0.036(3) Uani 1.0 2 d .
C26 C 0.7792(9) 0.4589(10) 0.6372(9) 0.033(3) Uani 1.0 2 d .
C27 C 0.6668(10) 0.4192(10) 0.2163(10) 0.038(3) Uani 1.0 2 d .
C28 C 0.7240(10) -0.1172(12) 0.3033(14) 0.049(4) Uani 1.0 2 d .
C29 C 0.9139(10) 0.1890(11) 0.1460(9) 0.039(3) Uani 1.0 2 d .
C30 C 0.6784(9) 0.2291(10) 0.7064(9) 0.031(3) Uani 1.0 2 d .
C31 C 1.4562(10) 0.1659(11) 0.0940(9) 0.039(3) Uani 1.0 2 d .
C32 C 1.0818(11) 0.3279(10) 0.0347(9) 0.042(3) Uani 1.0 2 d .
C33 C 1.4078(10) 0.3545(10) 0.1067(9) 0.037(3) Uani 1.0 2 d .
C34 C 0.9120(11) 0.3439(10) -0.0306(9) 0.041(3) Uani 1.0 2 d .
C35 C 1.0317(7) -0.0945(8) 0.3668(7) 0.0187(17) Uani 1.0 2 d .
C36 C 1.4904(10) 0.2800(12) 0.0747(9) 0.040(3) Uani 1.0 2 d .
C37 C 0.7323(9) -0.1263(8) 0.5701(8) 0.0258(19) Uani 1.0 2 d .
C38 C 0.5203(9) 0.4381(10) 0.3732(10) 0.037(3) Uani 1.0 2 d .
C39 C 0.7951(9) 0.4068(10) 0.5611(9) 0.032(3) Uani 1.0 2 d .
C40 C 0.8577(11) 0.2471(11) 0.0651(10) 0.041(3) Uani 1.0 2 d .
C41 C 1.0261(13) 0.3823(11) -0.0454(11) 0.055(4) Uani 1.0 2 d .
C42 C 0.7213(16) -0.314(2) 0.281(3) 0.112(9) Uani 1.0 2 d .
C43 C 0.5606(10) 0.4641(10) 0.2609(10) 0.037(3) Uani 1.0 2 d .
C44 C 0.7316(10) 0.3507(10) 0.2848(9) 0.035(3) Uani 1.0 2 d .
C47 C 0.6757(12) -0.1192(19) 0.1351(10) 0.067(5) Uani 1.0 2 d .
H1 H 0.7151 -0.3048 0.4133 0.1448 Uiso 1.0 2 calc R
H3 H 0.6534 -0.2549 0.1094 0.0973 Uiso 1.0 2 calc R
H4 H 0.7122 0.0213 0.1704 0.1784 Uiso 1.0 2 calc R
H10 H 0.5553 0.3483 0.5219 0.0366 Uiso 1.0 2 calc R
H11 H 1.1250 0.0353 0.0910 0.0333 Uiso 1.0 2 calc R
H14 H 0.5486 0.0802 0.3423 0.0376 Uiso 1.0 2 calc R
H15 H 0.5770 -0.2293 0.6304 0.0374 Uiso 1.0 2 calc R
H17 H 1.0059 -0.3114 0.2860 0.0332 Uiso 1.0 2 calc R
H19 H 0.6156 0.2409 0.8585 0.0459 Uiso 1.0 2 calc R
H20 H 0.9768 -0.2719 0.4460 0.0311 Uiso 1.0 2 calc R
H21 H 1.2329 0.3674 0.1815 0.0379 Uiso 1.0 2 calc R
H22 H 1.0827 -0.1597 0.1086 0.0398 Uiso 1.0 2 calc R
H23 H 0.4704 -0.1150 0.3947 0.0343 Uiso 1.0 2 calc R
H24 H 1.3110 0.0474 0.1564 0.0372 Uiso 1.0 2 calc R
H25 H 0.7059 0.4309 0.8016 0.0437 Uiso 1.0 2 calc R
H26 H 0.8127 0.5380 0.6134 0.0394 Uiso 1.0 2 calc R
H27 H 0.6945 0.4358 0.1384 0.0454 Uiso 1.0 2 calc R
H28 H 0.7374 -0.0765 0.3461 0.0583 Uiso 1.0 2 calc R
H29 H 0.8748 0.1207 0.2110 0.0471 Uiso 1.0 2 calc R
H30 H 0.6441 0.1503 0.7304 0.0378 Uiso 1.0 2 calc R
H31 H 1.5136 0.1140 0.0732 0.0465 Uiso 1.0 2 calc R
H32 H 1.1594 0.3573 0.0236 0.0506 Uiso 1.0 2 calc R
H33 H 1.4327 0.4338 0.0928 0.0448 Uiso 1.0 2 calc R
H34 H 0.8728 0.3835 -0.0854 0.0489 Uiso 1.0 2 calc R
H36 H 1.5719 0.3081 0.0390 0.0485 Uiso 1.0 2 calc R
H37 H 0.7833 -0.1885 0.5627 0.0310 Uiso 1.0 2 calc R
H38 H 0.4476 0.4683 0.4037 0.0444 Uiso 1.0 2 calc R
H39 H 0.8406 0.4496 0.4850 0.0380 Uiso 1.0 2 calc R
H40 H 0.7796 0.2189 0.0767 0.0489 Uiso 1.0 2 calc R
H41 H 1.0667 0.4479 -0.1124 0.0665 Uiso 1.0 2 calc R
H42 H 0.7432 -0.3950 0.2983 0.1346 Uiso 1.0 2 calc R
H43 H 0.5164 0.5126 0.2134 0.0445 Uiso 1.0 2 calc R
H44 H 0.8041 0.3205 0.2540 0.0420 Uiso 1.0 2 calc R
H47 H 0.6553 -0.0671 0.0705 0.0806 Uiso 1.0 2 calc R

loop_
_atom_site_aniso_label
_atom_site_aniso_U_11
_atom_site_aniso_U_22
_atom_site_aniso_U_33
_atom_site_aniso_U_12
_atom_site_aniso_U_13
_atom_site_aniso_U_23
Rh1 0.0216(4) 0.0180(4) 0.0165(4) 0.0012(3) -0.0077(3) -0.0049(3)
Cl1 0.0308(12) 0.0194(10) 0.0270(11) -0.0003(9) -0.0108(10) -0.0030(9)
P1 0.0201(11) 0.0221(11) 0.0201(11) 0.0040(9) -0.0074(9) -0.0083(9)
P2 0.0251(12) 0.0236(12) 0.0168(11) 0.0012(9) -0.0055(10) -0.0076(9)
C1 0.023(5) 0.021(4) 0.012(4) 0.006(4) -0.005(4) -0.007(4)
C2 0.027(5) 0.014(4) 0.018(4) 0.002(4) -0.012(4) 0.002(3)
C3 0.065(11) 0.090(13) 0.097(14) -0.027(10) 0.005(10) -0.063(12)
C4 0.19(3) 0.055(13) 0.15(3) -0.027(15) 0.04(2) -0.049(15)
C5 0.018(5) 0.020(4) 0.025(5) 0.005(4) -0.009(4) -0.008(4)
C6 0.038(6) 0.023(5) 0.025(5) 0.004(4) -0.016(5) -0.010(4)
C7 0.030(5) 0.023(5) 0.020(4) 0.008(4) -0.014(4) -0.010(4)
C8 0.028(5) 0.025(5) 0.022(5) 0.001(4) -0.007(4) -0.011(4)
C9 0.024(5) 0.022(5) 0.014(4) 0.004(4) -0.006(4) -0.009(4)
C10 0.027(5) 0.034(6) 0.036(6) 0.013(4) -0.015(5) -0.018(5)
C11 0.029(5) 0.034(6) 0.019(5) 0.006(4) -0.006(4) -0.011(4)
C13 0.028(5) 0.027(5) 0.020(5) 0.001(4) -0.008(4) -0.010(4)
C14 0.024(5) 0.039(6) 0.028(5) -0.003(5) -0.007(4) -0.010(5)
C15 0.034(6) 0.033(6) 0.027(5) -0.008(5) -0.010(5) -0.010(4)
C16 0.022(7) 0.26(4) 0.046(9) 0.001(12) -0.018(7) -0.016(14)
C17 0.028(5) 0.028(5) 0.037(6) 0.006(4) -0.016(5) -0.019(5)
C18 0.012(4) 0.030(5) 0.026(5) 0.005(4) -0.006(4) -0.011(4)
C19 0.034(6) 0.052(7) 0.034(6) 0.011(5) -0.008(5) -0.026(6)
C20 0.024(5) 0.027(5) 0.032(5) -0.000(4) -0.013(4) -0.014(4)
C21 0.032(6) 0.035(6) 0.020(5) -0.002(5) -0.001(4) -0.007(4)
C22 0.039(6) 0.036(6) 0.033(6) 0.008(5) -0.015(5) -0.020(5)
C23 0.024(5) 0.034(6) 0.027(5) -0.005(4) -0.008(4) -0.010(4)
C24 0.031(6) 0.029(5) 0.027(5) -0.002(4) -0.006(5) -0.006(4)
C25 0.036(6) 0.044(7) 0.049(7) 0.017(5) -0.024(5) -0.032(6)
C26 0.031(6) 0.034(6) 0.046(6) 0.009(5) -0.019(5) -0.024(5)
C27 0.046(7) 0.035(6) 0.044(6) 0.014(5) -0.030(6) -0.017(5)
C28 0.026(6) 0.043(8) 0.083(10) 0.010(5) -0.013(7) -0.035(7)
C29 0.045(7) 0.044(7) 0.027(6) 0.002(5) -0.013(5) -0.010(5)
C30 0.023(5) 0.039(6) 0.037(6) 0.004(4) -0.009(5) -0.021(5)
C31 0.028(6) 0.052(7) 0.030(6) 0.009(5) -0.005(5) -0.014(5)
C32 0.054(7) 0.031(6) 0.033(6) -0.011(5) -0.027(6) 0.008(5)
C33 0.037(6) 0.038(6) 0.029(6) -0.009(5) 0.000(5) -0.012(5)
C34 0.066(8) 0.032(6) 0.033(6) 0.013(6) -0.027(6) -0.015(5)
C35 0.013(4) 0.024(5) 0.021(4) 0.008(4) -0.010(4) -0.008(4)
C36 0.027(6) 0.059(8) 0.028(6) -0.005(5) -0.000(5) -0.015(5)
C37 0.038(6) 0.016(4) 0.027(5) 0.001(4) -0.014(5) -0.008(4)
C38 0.026(6) 0.040(6) 0.059(7) 0.016(5) -0.025(5) -0.026(6)
C39 0.028(5) 0.038(6) 0.034(6) 0.006(5) -0.011(5) -0.018(5)
C40 0.041(7) 0.046(7) 0.046(7) 0.012(6) -0.022(6) -0.025(6)
C41 0.081(10) 0.035(7) 0.045(7) -0.003(7) -0.035(7) 0.002(6)
C42 0.063(12) 0.118(17) 0.21(3) -0.006(11) -0.024(14) -0.13(2)
C43 0.040(6) 0.036(6) 0.047(7) 0.006(5) -0.029(6) -0.016(5)
C44 0.034(6) 0.043(6) 0.035(6) 0.011(5) -0.018(5) -0.019(5)
C47 0.036(7) 0.129(16) 0.025(6) 0.018(9) -0.005(6) -0.023(8)

loop_
_atom_type_symbol
_atom_type_description
_atom_type_scat_dispersion_real
_atom_type_scat_dispersion_imag
_atom_type_scat_source
C C 0.003 0.002
;
International Tables for Crystallography
(1992, Vol. C, Tables 4.2.6.8 and 6.1.1.4)
;
H H 0.000 0.000
;
International Tables for Crystallography
(1992, Vol. C, Table 6.1.1.4)
;
Cl Cl 0.148 0.159
;
International Tables for Crystallography
(1992, Vol. C, Tables 4.2.6.8 and 6.1.1.4)
;
P P 0.102 0.094
;
International Tables for Crystallography
(1992, Vol. C, Tables 4.2.6.8 and 6.1.1.4)
;
Rh Rh -1.118 0.919
;
International Tables for Crystallography
(1992, Vol. C, Tables 4.2.6.8 and 6.1.1.4)
;

loop_
_geom_angle_atom_site_label_1
_geom_angle_atom_site_label_2
_geom_angle_atom_site_label_3
_geom_angle
_geom_angle_publ_flag
_geom_angle_site_symmetry_1
_geom_angle_site_symmetry_3
Cl1 Rh1 P1 92.25(9) yes . .
Cl1 Rh1 P2 94.08(9) yes . .
Cl1 Rh1 C1 172.8(3) yes . .
Cl1 Rh1 C2 135.1(3) yes . .
P1 Rh1 P2 150.89(11) yes . .
P1 Rh1 C1 82.5(3) yes . .
P1 Rh1 C2 91.8(3) yes . .
P2 Rh1 C1 92.8(3) yes . .
P2 Rh1 C2 103.3(3) yes . .
C1 Rh1 C2 40.8(4) yes . .
Rh1 P1 C5 113.3(3) yes . .
Rh1 P1 C7 102.2(3) yes . .
Rh1 P1 C18 125.6(3) yes . .
C5 P1 C7 105.6(5) yes . .
C5 P1 C18 99.7(5) yes . .
C7 P1 C18 109.2(4) yes . .
Rh1 P2 C6 101.3(4) yes . .
Rh1 P2 C8 116.1(3) yes . .
Rh1 P2 C13 125.7(4) yes . .
C6 P2 C8 99.4(5) yes . .
C6 P2 C13 104.0(4) yes . .
C8 P2 C13 106.2(5) yes . .
Rh1 C1 C2 68.1(5) yes . .
Rh1 C1 C2 110.8(5) yes . 2_756
Rh1 C1 C9 114.4(6) yes . .
C2 C1 C2 89.2(8) yes . 2_756
C2 C1 C9 130.5(9) yes . .
C2 C1 C9 128.0(9) yes 2_756 .
Rh1 C2 C1 71.1(5) yes . .
Rh1 C2 C1 111.8(6) yes . 2_756
Rh1 C2 C35 117.3(6) yes . 2_756
C1 C2 C1 90.8(8) yes . 2_756
C1 C2 C35 131.6(7) yes . 2_756
C1 C2 C35 122.5(9) yes 2_756 2_756
C28 C4 C47 129.6(19) yes . .
P1 C5 C10 121.4(8) yes . .
P1 C5 C44 119.3(7) yes . .
C10 C5 C44 119.2(10) yes . .
P2 C6 C29 118.3(7) yes . .
P2 C6 C32 123.1(10) yes . .
C29 C6 C32 118.6(11) yes . .
P1 C7 C9 114.7(7) yes . .
P1 C7 C23 124.6(8) yes . 2_656
C9 C7 C23 120.3(9) yes . 2_656
P2 C8 C11 120.4(6) yes . .
P2 C8 C35 118.9(9) yes . .
C11 C8 C35 120.0(10) yes . .
C1 C9 C7 119.6(9) yes . .
C1 C9 C37 121.5(9) yes . .
C7 C9 C37 118.9(8) yes . .
C5 C10 C38 119.9(10) yes . .
C8 C11 C22 120.8(8) yes . .
P2 C13 C21 118.8(8) yes . .
P2 C13 C24 122.9(8) yes . .
C21 C13 C24 118.3(9) yes . .
C15 C14 C23 120.9(9) yes 2_656 .
C14 C15 C37 119.7(10) yes 2_656 .
C28 C16 C42 129.2(18) yes . .
C20 C17 C22 120.3(11) yes . .
P1 C18 C30 123.8(9) yes . .
P1 C18 C39 116.5(7) yes . .
C30 C18 C39 119.6(12) yes . .
C25 C19 C30 120.2(10) yes . .
C17 C20 C35 121.8(8) yes . .
C13 C21 C33 120.2(10) yes . .
C11 C22 C17 119.3(12) yes . .
C7 C23 C14 119.1(10) yes 2_656 .
C13 C24 C31 121.0(11) yes . .
C19 C25 C26 120.0(13) yes . .
C25 C26 C39 120.1(11) yes . .
C43 C27 C44 120.0(11) yes . .
C4 C28 C16 108.0(19) yes . .
C6 C29 C40 120.3(9) yes . .
C18 C30 C19 119.8(11) yes . .
C24 C31 C36 119.4(11) yes . .
C6 C32 C41 120.4(12) yes . .
C21 C33 C36 120.8(12) yes . .
C40 C34 C41 117.8(12) yes . .
C2 C35 C8 119.5(9) yes 2_756 .
C2 C35 C20 122.8(7) yes 2_756 .
C8 C35 C20 117.7(10) yes . .
C31 C36 C33 120.4(10) yes . .
C9 C37 C15 121.1(9) yes . .
C10 C38 C43 120.6(10) yes . .
C18 C39 C26 120.3(9) yes . .
C29 C40 C34 121.6(12) yes . .
C32 C41 C34 121.4(10) yes . .
C27 C43 C38 119.7(11) yes . .
C5 C44 C27 120.5(10) yes . .
C3 C47 C4 125.3(18) yes . .
C47 C3 H3 123.329 no . .
C28 C4 H4 115.177 no . .
C47 C4 H4 115.175 no . .
C5 C10 H10 120.070 no . .
C38 C10 H10 120.069 no . .
C8 C11 H11 119.582 no . .
C22 C11 H11 119.580 no . .
C15 C14 H14 119.562 no 2_656 .
C23 C14 H14 119.573 no . .
C14 C15 H15 120.158 no 2_656 .
C37 C15 H15 120.153 no . .
C28 C16 H1 115.407 no . .
C42 C16 H1 115.406 no . .
C20 C17 H17 119.861 no . .
C22 C17 H17 119.876 no . .
C25 C19 H19 119.900 no . .
C30 C19 H19 119.891 no . .
C17 C20 H20 119.106 no . .
C35 C20 H20 119.095 no . .
C13 C21 H21 119.883 no . .
C33 C21 H21 119.887 no . .
C11 C22 H22 120.337 no . .
C17 C22 H22 120.340 no . .
C7 C23 H23 120.426 no 2_656 .
C14 C23 H23 120.436 no . .
C13 C24 H24 119.522 no . .
C31 C24 H24 119.518 no . .
C19 C25 H25 119.983 no . .
C26 C25 H25 119.983 no . .
C25 C26 H26 119.966 no . .
C39 C26 H26 119.963 no . .
C43 C27 H27 119.984 no . .
C44 C27 H27 119.976 no . .
C4 C28 H28 126.004 no . .
C16 C28 H28 126.006 no . .
C6 C29 H29 119.870 no . .
C40 C29 H29 119.866 no . .
C18 C30 H30 120.101 no . .
C19 C30 H30 120.098 no . .
C24 C31 H31 120.305 no . .
C36 C31 H31 120.308 no . .
C6 C32 H32 119.827 no . .
C41 C32 H32 119.821 no . .
C21 C33 H33 119.626 no . .
C36 C33 H33 119.623 no . .
C40 C34 H34 121.111 no . .
C41 C34 H34 121.118 no . .
C31 C36 H36 119.810 no . .
C33 C36 H36 119.804 no . .
C9 C37 H37 119.454 no . .
C15 C37 H37 119.452 no . .
C10 C38 H38 119.706 no . .
C43 C38 H38 119.695 no . .
C18 C39 H39 119.859 no . .
C26 C39 H39 119.864 no . .
C29 C40 H40 119.188 no . .
C34 C40 H40 119.188 no . .
C32 C41 H41 119.306 no . .
C34 C41 H41 119.304 no . .
C16 C42 H42 124.255 no . .
C27 C43 H43 120.146 no . .
C38 C43 H43 120.133 no . .
C5 C44 H44 119.747 no . .
C27 C44 H44 119.745 no . .
C3 C47 H47 117.349 no . .
C4 C47 H47 117.354 no . .

loop_
_geom_bond_atom_site_label_1
_geom_bond_atom_site_label_2
_geom_bond_distance
_geom_bond_publ_flag
_geom_bond_site_symmetry_2
Rh1 Cl1 2.379(3) yes .
Rh1 P1 2.294(3) yes .
Rh1 P2 2.344(3) yes .
Rh1 C1 2.121(8) yes .
Rh1 C2 2.080(8) yes .
P1 C5 1.842(10) yes .
P1 C7 1.800(10) yes .
P1 C18 1.817(12) yes .
P2 C6 1.839(11) yes .
P2 C8 1.829(11) yes .
P2 C13 1.821(10) yes .
C1 C2 1.464(16) yes .
C1 C2 1.529(13) yes 2_756
C1 C9 1.471(12) yes .
C2 C35 1.475(15) yes 2_756
C3 C47 1.16(4) yes .
C4 C28 1.36(4) yes .
C4 C47 1.45(5) yes .
C5 C10 1.384(13) yes .
C5 C44 1.394(15) yes .
C6 C29 1.370(17) yes .
C6 C32 1.391(12) yes .
C7 C9 1.404(13) yes .
C7 C23 1.408(13) yes 2_656
C8 C11 1.398(17) yes .
C8 C35 1.417(10) yes .
C9 C37 1.394(14) yes .
C10 C38 1.396(16) yes .
C11 C22 1.399(17) yes .
C13 C21 1.393(16) yes .
C13 C24 1.390(15) yes .
C14 C15 1.385(16) yes 2_656
C14 C23 1.393(16) yes .
C15 C37 1.389(14) yes .
C16 C28 1.57(4) yes .
C16 C42 1.22(5) yes .
C17 C20 1.401(18) yes .
C17 C22 1.372(12) yes .
C18 C30 1.388(12) yes .
C18 C39 1.397(15) yes .
C19 C25 1.382(18) yes .
C19 C30 1.39(2) yes .
C20 C35 1.389(15) yes .
C21 C33 1.382(14) yes .
C24 C31 1.403(14) yes .
C25 C26 1.387(14) yes .
C26 C39 1.38(2) yes .
C27 C43 1.394(16) yes .
C27 C44 1.375(17) yes .
C29 C40 1.388(18) yes .
C31 C36 1.36(2) yes .
C32 C41 1.37(2) yes .
C33 C36 1.375(18) yes .
C34 C40 1.365(13) yes .
C34 C41 1.38(2) yes .
C38 C43 1.366(18) yes .
C3 H3 0.950 no .
C4 H4 0.950 no .
C10 H10 0.950 no .
C11 H11 0.950 no .
C14 H14 0.950 no .
C15 H15 0.950 no .
C16 H1 0.950 no .
C17 H17 0.950 no .
C19 H19 0.950 no .
C20 H20 0.950 no .
C21 H21 0.950 no .
C22 H22 0.950 no .
C23 H23 0.950 no .
C24 H24 0.950 no .
C25 H25 0.950 no .
C26 H26 0.950 no .
C27 H27 0.950 no .
C28 H28 0.950 no .
C29 H29 0.950 no .
C30 H30 0.950 no .
C31 H31 0.950 no .
C32 H32 0.950 no .
C33 H33 0.950 no .
C34 H34 0.950 no .
C36 H36 0.950 no .
C37 H37 0.950 no .
C38 H38 0.950 no .
C39 H39 0.950 no .
C40 H40 0.950 no .
C41 H41 0.950 no .
C42 H42 0.950 no .
C43 H43 0.950 no .
C44 H44 0.950 no .
C47 H47 0.950 no .

loop_
_geom_contact_atom_site_label_1
_geom_contact_atom_site_label_2
_geom_contact_distance
_geom_contact_publ_flag
_geom_contact_site_symmetry_2
Rh1 C20 3.371(13) no 2_756
Rh1 C44 3.566(12) no .
Cl1 C21 3.576(11) no .
Cl1 C44 3.511(13) no .
P1 C20 3.532(12) no 2_756
P1 C35 3.353(10) no 2_756
P2 C1 3.307(9) no 2_756
P2 C2 3.048(7) no 2_756
P2 C9 3.490(10) no 2_756
C1 C8 3.310(13) no .
C1 C8 3.343(15) no 2_756
C1 C9 3.504(13) no 2_756
C2 C7 3.301(14) no .
C2 C35 3.448(16) no .
C2 C37 3.145(13) no 2_756
C3 C16 2.58(3) no .
C3 C28 2.99(4) no .
C3 C42 1.87(4) no .
C4 C42 2.79(4) no .
C5 C23 3.334(11) no 2_656
C5 C39 3.300(19) no .
C5 C43 2.781(15) no .
C6 C11 3.059(15) no .
C6 C21 3.506(17) no .
C6 C34 2.794(17) no .
C7 C10 3.591(14) no .
C7 C15 2.789(15) no .
C7 C30 3.230(18) no .
C8 C17 2.788(16) no .
C8 C24 3.142(14) no .
C8 C29 3.146(15) no .
C9 C13 3.537(12) no 2_756
C9 C14 2.795(13) no 2_656
C9 C35 3.529(12) no .
C9 C35 3.401(16) no 2_756
C10 C18 3.055(16) no .
C10 C23 3.526(14) no 2_656
C10 C27 2.768(17) no .
C10 C39 3.489(19) no .
C11 C13 3.507(17) no .
C11 C20 2.764(11) no .
C11 C24 3.379(16) no .
C11 C29 3.252(16) no .
C13 C15 3.568(17) no 2_756
C13 C32 3.130(17) no .
C13 C36 2.787(14) no .
C13 C37 3.261(15) no 2_756
C14 C14 3.515(16) no 2_656
C15 C21 3.500(15) no 2_756
C15 C33 3.598(14) no 2_756
C16 C47 2.79(3) no .
C17 C18 3.548(16) no 2_756
C17 C19 3.595(15) no 2_756
C17 C25 3.549(15) no 2_756
C17 C26 3.533(15) no 2_756
C17 C30 3.580(15) no 2_756
C17 C39 3.520(15) no 2_756
C18 C20 3.138(14) no 2_756
C18 C23 3.558(17) no 2_656
C18 C25 2.777(19) no .
C18 C35 3.460(13) no 2_756
C19 C22 3.590(16) no 2_756
C19 C39 2.769(13) no .
C20 C30 3.561(13) no 2_756
C20 C39 3.296(14) no 2_756
C21 C31 2.771(17) no .
C21 C32 3.341(19) no .
C21 C37 3.435(13) no 2_756
C22 C35 2.825(17) no .
C23 C30 3.464(19) no 2_656
C23 C37 2.788(15) no 2_656
C24 C33 2.747(17) no .
C26 C30 2.776(16) no .
C29 C41 2.738(14) no .
C29 C44 3.454(18) no .
C32 C40 2.734(19) no .
C38 C44 2.760(16) no .
C40 C44 3.574(19) no .
C42 C47 2.56(3) no .
Cl1 C26 3.523(14) no 2_766
Cl1 C34 3.531(10) no 2_765
Cl1 C41 3.482(13) no 2_765
C14 C31 3.547(16) no 1_455
C16 C17 3.448(17) no .
C17 C16 3.448(17) no .
C23 C28 3.591(15) no .
C25 C43 3.577(16) no 2_666
C26 Cl1 3.523(14) no 2_766
C28 C23 3.591(15) no .
C31 C14 3.547(16) no 1_655
C34 Cl1 3.531(10) no 2_765
C38 C42 3.51(3) no 1_565
C41 Cl1 3.482(13) no 2_765
C41 C41 3.48(3) no 2_765
C42 C38 3.51(3) no 1_545
C42 C43 3.53(4) no 1_545
C43 C25 3.577(16) no 2_666
C43 C42 3.53(4) no 1_565
Rh1 H20 2.9618 no 2_756
Rh1 H29 3.4164 no .
Rh1 H37 3.2091 no 2_756
Rh1 H44 2.9807 no .
Cl1 H20 3.3047 no 2_756
Cl1 H21 2.7089 no .
Cl1 H39 2.9622 no .
Cl1 H44 3.0512 no .
P1 H10 2.9163 no .
P1 H20 3.4043 no 2_756
P1 H23 2.9910 no 2_656
P1 H30 2.9582 no .
P1 H39 2.7984 no .
P1 H44 2.8754 no .
P2 H11 2.8974 no .
P2 H21 2.8496 no .
P2 H24 2.9328 no .
P2 H29 2.8304 no .
P2 H32 2.9566 no .
P2 H37 3.5446 no 2_756
C1 H37 2.6644 no .
C2 H20 2.6812 no 2_756
C2 H37 2.8074 no 2_756
C3 H1 3.4524 no .
C3 H4 3.1019 no .
C3 H42 2.5330 no .
C4 H1 3.2110 no .
C4 H3 3.2035 no .
C5 H23 3.1174 no 2_656
C5 H27 3.2616 no .
C5 H38 3.2608 no .
C5 H39 3.1212 no .
C6 H11 2.7404 no .
C6 H21 3.4150 no .
C6 H40 3.2416 no .
C6 H41 3.2489 no .
C6 H44 3.0329 no .
C7 H10 3.5401 no .
C7 H14 3.2735 no 2_656
C7 H30 2.7838 no .
C7 H37 3.2676 no .
C8 H20 3.2631 no .
C8 H22 3.2890 no .
C8 H24 2.6590 no .
C8 H29 2.8490 no .
C9 H15 3.2780 no .
C9 H23 3.2977 no 2_656
C10 H15 3.2271 no 2_656
C10 H23 2.9436 no 2_656
C10 H39 3.5113 no .
C10 H43 3.2583 no .
C10 H44 3.2538 no .
C11 H17 3.2522 no .
C11 H24 2.7203 no .
C11 H29 3.1106 no .
C13 H11 3.3076 no .
C13 H31 3.2848 no .
C13 H32 2.6800 no .
C13 H33 3.2612 no .
C13 H37 3.3848 no 2_756
C14 H14 3.5221 no 2_656
C14 H37 3.2529 no 2_656
C15 H23 3.2728 no 2_656
C16 H3 3.4245 no .
C16 H4 3.2525 no .
C17 H11 3.2467 no .
C18 H10 2.6616 no .
C18 H19 3.2621 no .
C18 H20 3.1741 no 2_756
C18 H23 3.3578 no 2_656
C18 H26 3.2636 no .
C19 H26 3.2548 no .
C20 H22 3.2662 no .
C20 H37 3.1452 no .
C20 H39 3.5278 no 2_756
C21 H15 3.4773 no 2_756
C21 H24 3.2485 no .
C21 H32 2.6256 no .
C21 H36 3.2511 no .
C21 H37 3.3324 no 2_756
C22 H20 3.2543 no .
C23 H10 3.3169 no 2_656
C23 H14 3.4889 no 2_656
C23 H15 3.2719 no 2_656
C23 H30 2.8155 no 2_656
C24 H11 3.1673 no .
C24 H21 3.2502 no .
C24 H30 3.1281 no 2_756
C24 H32 3.5442 no .
C24 H36 3.2489 no .
C25 H17 3.3398 no 2_756
C25 H30 3.2607 no .
C25 H39 3.2523 no .
C26 H17 3.2059 no 2_756
C26 H19 3.2551 no .
C27 H15 3.3640 no 2_656
C27 H38 3.2460 no .
C27 H40 3.5979 no .
C28 H42 3.3813 no .
C28 H47 3.3345 no .
C29 H11 3.0951 no .
C29 H32 3.2329 no .
C29 H34 3.2641 no .
C29 H44 2.6078 no .
C30 H10 3.1033 no .
C30 H23 3.1965 no 2_656
C30 H24 3.1379 no 2_756
C30 H25 3.2611 no .
C30 H39 3.2641 no .
C31 H33 3.2289 no .
C32 H11 3.3513 no .
C32 H21 3.2392 no .
C32 H29 3.2362 no .
C32 H34 3.2606 no .
C33 H15 3.3565 no 2_756
C33 H31 3.2347 no .
C33 H32 3.4498 no .
C34 H27 3.3434 no .
C34 H29 3.2529 no .
C34 H32 3.2547 no .
C34 H44 3.5970 no .
C35 H11 3.2948 no .
C35 H17 3.2878 no .
C35 H29 3.4834 no .
C35 H37 3.2038 no .
C36 H21 3.2505 no .
C36 H24 3.2411 no .
C37 H14 3.2541 no 2_656
C38 H15 2.8674 no 2_656
C38 H27 3.2437 no .
C39 H10 3.2092 no .
C39 H17 3.4594 no 2_756
C39 H20 3.0520 no 2_756
C39 H25 3.2513 no .
C39 H30 3.2667 no .
C40 H27 3.1585 no .
C40 H41 3.2128 no .
C40 H44 2.9280 no .
C41 H40 3.2153 no .
C42 H3 2.5237 no .
C42 H28 3.3628 no .
C42 H47 3.4699 no .
C43 H10 3.2534 no .
C43 H15 2.9505 no 2_656
C43 H44 3.2561 no .
C44 H10 3.2572 no .
C44 H29 3.4892 no .
C44 H43 3.2557 no .
C47 H28 3.4078 no .
C47 H42 3.4041 no .
H1 H28 2.5464 no .
H1 H42 2.1810 no .
H3 H42 2.9375 no .
H3 H47 2.1187 no .
H4 H28 2.3207 no .
H4 H47 2.2950 no .
H10 H23 2.5916 no 2_656
H10 H30 3.3228 no .
H10 H38 2.3430 no .
H10 H39 3.4821 no .
H11 H22 2.3474 no .
H11 H24 2.6450 no .
H11 H29 3.2320 no .
H14 H15 2.3312 no 2_656
H14 H23 2.3429 no .
H15 H23 3.5482 no .
H15 H33 3.5750 no 2_756
H15 H37 2.3332 no .
H15 H38 3.1508 no 2_656
H15 H43 3.2839 no 2_656
H17 H20 2.3365 no .
H17 H22 2.3255 no .
H17 H26 3.4703 no 2_756
H19 H25 2.3303 no .
H19 H30 2.3413 no .
H20 H37 2.7415 no .
H20 H39 3.0315 no 2_756
H21 H32 2.6058 no .
H21 H33 2.3252 no .
H21 H37 3.2527 no 2_756
H23 H30 2.6454 no 2_656
H24 H30 2.4085 no 2_756
H24 H31 2.3502 no .
H25 H26 2.3364 no .
H26 H39 2.3252 no .
H27 H34 3.4020 no .
H27 H40 3.0812 no .
H27 H43 2.3463 no .
H27 H44 2.3210 no .
H29 H40 2.3243 no .
H29 H44 2.7285 no .
H30 H31 3.4372 no 2_756
H31 H36 2.3147 no .
H32 H41 2.3071 no .
H33 H36 2.3165 no .
H34 H40 2.3191 no .
H34 H41 2.3408 no .
H38 H43 2.3137 no .
H40 H44 3.2072 no .
Cl1 H17 3.3147 no 1_565
Cl1 H25 3.5369 no 2_766
Cl1 H26 2.9221 no 2_766
Cl1 H34 2.9295 no 2_765
Cl1 H41 2.8040 no 2_765
C3 H11 3.4218 no 2_755
C3 H19 3.5165 no 2_656
C3 H32 3.4948 no 2_755
C3 H43 3.5105 no 1_545
C4 H14 3.1928 no .
C4 H23 3.0723 no .
C4 H29 3.1624 no .
C4 H31 3.4153 no 1_455
C4 H40 3.2062 no .
C5 H42 3.1303 no 1_565
C9 H28 3.2206 no .
C10 H1 3.4445 no 2_656
C10 H38 3.3367 no 2_666
C10 H42 3.1016 no 1_565
C11 H47 3.4569 no 2_755
C13 H3 3.5256 no 2_755
C14 H4 3.5191 no .
C14 H28 3.5153 no .
C15 H28 3.2373 no .
C16 H10 3.2262 no 2_656
C16 H17 3.3101 no .
C16 H23 3.3509 no .
C16 H38 3.4834 no 2_656
C17 H1 3.5405 no .
C18 H38 3.5700 no 2_666
C19 H3 3.5483 no 2_656
C19 H31 3.5728 no 1_456
C19 H36 3.4642 no 1_456
C19 H38 3.5628 no 2_666
C19 H43 3.1548 no 2_666
C20 H1 3.5232 no .
C20 H28 3.5230 no .
C21 H25 3.3301 no 2_766
C22 H34 3.5186 no 2_755
C24 H3 3.1535 no 2_755
C24 H47 3.2570 no 2_755
C25 H21 3.5020 no 2_766
C25 H33 3.5634 no 2_766
C25 H34 3.3082 no 1_556
C25 H36 3.5325 no 1_456
C25 H38 3.1648 no 2_666
C25 H43 2.8490 no 2_666
C26 H1 3.5085 no 1_565
C26 H38 2.9131 no 2_666
C26 H43 3.5346 no 2_666
C27 H32 3.4411 no 2_765
C27 H41 3.2591 no 2_765
C27 H42 3.1644 no 1_565
C28 H14 3.1552 no .
C28 H23 2.8711 no .
C28 H29 3.0770 no .
C28 H37 3.5772 no .
C29 H4 3.0850 no .
C29 H28 3.5443 no .
C31 H3 3.1941 no 2_755
C31 H19 2.9834 no 1_654
C31 H47 3.5164 no 2_755
C32 H3 3.4148 no 2_755
C32 H27 3.5428 no 2_765
C32 H41 3.4750 no 2_765
C33 H25 3.3468 no 2_766
C33 H33 3.0805 no 2_865
C33 H43 3.3340 no 1_655
C34 H17 3.4938 no 2_755
C34 H22 2.8149 no 2_755
C35 H28 3.5581 no .
C36 H3 3.5493 no 2_755
C36 H19 3.0754 no 1_654
C36 H33 3.3046 no 2_865
C36 H40 3.4518 no 1_655
C37 H28 2.8554 no .
C38 H1 3.2730 no 2_656
C38 H10 3.3718 no 2_666
C38 H42 3.0781 no 1_565
C39 H1 3.5068 no 1_565
C39 H38 3.1443 no 2_666
C40 H4 2.9122 no .
C40 H22 2.8468 no 2_755
C40 H36 3.5027 no 1_455
C41 H22 3.5553 no 2_755
C41 H41 3.4382 no 2_765
C42 H10 3.4632 no 2_656
C42 H17 3.3864 no .
C43 H3 3.2520 no 1_565
C43 H25 3.5377 no 2_666
C43 H33 3.2481 no 1_455
C43 H42 3.1103 no 1_565
C44 H41 3.1515 no 2_765
C44 H42 3.1697 no 1_565
C47 H11 3.0766 no 2_755
C47 H31 3.2762 no 1_455
H1 C10 3.4445 no 2_656
H1 C17 3.5405 no .
H1 C20 3.5232 no .
H1 C26 3.5085 no 1_545
H1 C38 3.2730 no 2_656
H1 C39 3.5068 no 1_545
H1 H10 3.0621 no 2_656
H1 H15 3.3549 no .
H1 H17 3.3503 no .
H1 H20 3.3253 no .
H1 H23 3.5782 no .
H1 H26 3.1527 no 1_545
H1 H37 3.1968 no .
H1 H38 2.7364 no 2_656
H1 H39 3.1610 no 1_545
H3 C13 3.5256 no 2_755
H3 C19 3.5483 no 2_656
H3 C24 3.1535 no 2_755
H3 C31 3.1941 no 2_755
H3 C32 3.4148 no 2_755
H3 C36 3.5493 no 2_755
H3 C43 3.2520 no 1_545
H3 H11 3.4863 no 2_755
H3 H19 3.0728 no 2_656
H3 H24 3.4115 no 2_755
H3 H31 3.4966 no 2_755
H3 H32 2.9454 no 2_755
H3 H43 2.9286 no 1_545
H4 C14 3.5191 no .
H4 C29 3.0850 no .
H4 C40 2.9122 no .
H4 H14 2.8477 no .
H4 H23 3.3908 no .
H4 H29 2.6323 no .
H4 H31 2.9841 no 1_455
H4 H40 2.2785 no .
H10 C16 3.2262 no 2_656
H10 C38 3.3718 no 2_666
H10 C42 3.4632 no 2_656
H10 H1 3.0621 no 2_656
H10 H38 2.7766 no 2_666
H11 C3 3.4218 no 2_755
H11 C47 3.0766 no 2_755
H11 H3 3.4863 no 2_755
H11 H47 2.7721 no 2_755
H14 C4 3.1928 no .
H14 C28 3.1552 no .
H14 H4 2.8477 no .
H14 H28 2.8301 no .
H15 H1 3.3549 no .
H15 H28 3.5119 no .
H17 Cl1 3.3147 no 1_545
H17 C16 3.3101 no .
H17 C34 3.4938 no 2_755
H17 C42 3.3864 no .
H17 H1 3.3503 no .
H17 H34 3.1037 no 2_755
H17 H39 3.2893 no 1_545
H17 H42 3.2605 no .
H19 C3 3.5165 no 2_656
H19 C31 2.9834 no 1_456
H19 C36 3.0754 no 1_456
H19 H3 3.0728 no 2_656
H19 H31 2.6294 no 1_456
H19 H36 2.7851 no 1_456
H19 H43 3.2093 no 2_666
H20 H1 3.3253 no .
H20 H26 2.8243 no 1_545
H21 C25 3.5020 no 2_766
H21 H25 2.7058 no 2_766
H21 H26 3.3134 no 2_766
H21 H34 3.1216 no 2_765
H22 C34 2.8149 no 2_755
H22 C40 2.8468 no 2_755
H22 C41 3.5553 no 2_755
H22 H34 2.8461 no 2_755
H22 H40 2.8836 no 2_755
H23 C4 3.0723 no .
H23 C16 3.3509 no .
H23 C28 2.8711 no .
H23 H1 3.5782 no .
H23 H4 3.3908 no .
H23 H28 3.0439 no .
H24 H3 3.4115 no 2_755
H24 H47 2.9132 no 2_755
H25 Cl1 3.5369 no 2_766
H25 C21 3.3301 no 2_766
H25 C33 3.3468 no 2_766
H25 C43 3.5377 no 2_666
H25 H21 2.7058 no 2_766
H25 H33 2.7400 no 2_766
H25 H34 2.7583 no 1_556
H25 H36 2.9266 no 1_456
H25 H38 3.5718 no 2_666
H25 H43 2.7185 no 2_666
H26 Cl1 2.9221 no 2_766
H26 H1 3.1527 no 1_565
H26 H20 2.8243 no 1_565
H26 H21 3.3134 no 2_766
H26 H37 3.1205 no 1_565
H26 H38 3.1622 no 2_666
H27 C32 3.5428 no 2_765
H27 H32 2.8246 no 2_765
H27 H33 3.3387 no 1_455
H27 H36 3.0807 no 1_455
H27 H41 3.0943 no 2_765
H28 C9 3.2206 no .
H28 C14 3.5153 no .
H28 C15 3.2373 no .
H28 C20 3.5230 no .
H28 C29 3.5443 no .
H28 C35 3.5581 no .
H28 C37 2.8554 no .
H28 H14 2.8301 no .
H28 H15 3.5119 no .
H28 H23 3.0439 no .
H28 H29 2.6293 no .
H28 H37 2.9304 no .
H29 C4 3.1624 no .
H29 C28 3.0770 no .
H29 H4 2.6323 no .
H29 H28 2.6293 no .
H31 C4 3.4153 no 1_655
H31 C19 3.5728 no 1_654
H31 C47 3.2762 no 1_655
H31 H3 3.4966 no 2_755
H31 H4 2.9841 no 1_655
H31 H19 2.6294 no 1_654
H31 H40 3.4854 no 1_655
H31 H47 2.6733 no 1_655
H31 H47 3.4049 no 2_755
H32 C3 3.4948 no 2_755
H32 C27 3.4411 no 2_765
H32 H3 2.9454 no 2_755
H32 H27 2.8246 no 2_765
H32 H34 3.5276 no 2_765
H33 C25 3.5634 no 2_766
H33 C33 3.0805 no 2_865
H33 C36 3.3046 no 2_865
H33 C43 3.2481 no 1_655
H33 H25 2.7400 no 2_766
H33 H27 3.3387 no 1_655
H33 H33 2.4824 no 2_865
H33 H36 2.9301 no 2_865
H33 H43 2.6398 no 1_655
H34 Cl1 2.9295 no 2_765
H34 C22 3.5186 no 2_755
H34 C25 3.3082 no 1_554
H34 H17 3.1037 no 2_755
H34 H21 3.1216 no 2_765
H34 H22 2.8461 no 2_755
H34 H25 2.7583 no 1_554
H34 H32 3.5276 no 2_765
H34 H36 3.4403 no 1_455
H36 C19 3.4642 no 1_654
H36 C25 3.5325 no 1_654
H36 C40 3.5027 no 1_655
H36 H19 2.7851 no 1_654
H36 H25 2.9266 no 1_654
H36 H27 3.0807 no 1_655
H36 H33 2.9301 no 2_865
H36 H34 3.4403 no 1_655
H36 H40 2.7262 no 1_655
H37 C28 3.5772 no .
H37 H1 3.1968 no .
H37 H26 3.1205 no 1_545
H37 H28 2.9304 no .
H38 C10 3.3367 no 2_666
H38 C16 3.4834 no 2_656
H38 C18 3.5700 no 2_666
H38 C19 3.5628 no 2_666
H38 C25 3.1648 no 2_666
H38 C26 2.9131 no 2_666
H38 C39 3.1443 no 2_666
H38 H1 2.7364 no 2_656
H38 H10 2.7766 no 2_666
H38 H25 3.5718 no 2_666
H38 H26 3.1622 no 2_666
H38 H38 3.5712 no 2_666
H38 H39 3.5289 no 2_666
H38 H42 3.5758 no 1_565
H39 H1 3.1610 no 1_565
H39 H17 3.2893 no 1_565
H39 H38 3.5289 no 2_666
H39 H42 3.0132 no 1_565
H40 C4 3.2062 no .
H40 C36 3.4518 no 1_455
H40 H4 2.2785 no .
H40 H22 2.8836 no 2_755
H40 H31 3.4854 no 1_455
H40 H36 2.7262 no 1_455
H41 Cl1 2.8040 no 2_765
H41 C27 3.2591 no 2_765
H41 C32 3.4750 no 2_765
H41 C41 3.4382 no 2_765
H41 C44 3.1515 no 2_765
H41 H27 3.0943 no 2_765
H41 H42 3.0796 no 2_755
H41 H44 2.8950 no 2_765
H42 C5 3.1303 no 1_545
H42 C10 3.1016 no 1_545
H42 C27 3.1644 no 1_545
H42 C38 3.0781 no 1_545
H42 C43 3.1103 no 1_545
H42 C44 3.1697 no 1_545
H42 H17 3.2605 no .
H42 H38 3.5758 no 1_545
H42 H39 3.0132 no 1_545
H42 H41 3.0796 no 2_755
H43 C3 3.5105 no 1_565
H43 C19 3.1548 no 2_666
H43 C25 2.8490 no 2_666
H43 C26 3.5346 no 2_666
H43 C33 3.3340 no 1_455
H43 H3 2.9286 no 1_565
H43 H19 3.2093 no 2_666
H43 H25 2.7185 no 2_666
H43 H33 2.6398 no 1_455
H44 H41 2.8950 no 2_765
H47 C11 3.4569 no 2_755
H47 C24 3.2570 no 2_755
H47 C31 3.5164 no 2_755
H47 H11 2.7721 no 2_755
H47 H24 2.9132 no 2_755
H47 H31 2.6733 no 1_455
H47 H31 3.4049 no 2_755

loop_
_geom_torsion_atom_site_label_1
_geom_torsion_atom_site_label_2
_geom_torsion_atom_site_label_3
_geom_torsion_atom_site_label_4
_geom_torsion
_geom_torsion_publ_flag
_geom_torsion_site_symmetry_1
_geom_torsion_site_symmetry_3
_geom_torsion_site_symmetry_4
Cl1 Rh1 P1 C5 55.01(15) no . . .
Cl1 Rh1 P1 C7 168.09(13) no . . .
Cl1 Rh1 P1 C18 -67.29(14) no . . .
Cl1 Rh1 P2 C6 -63.52(12) no . . .
Cl1 Rh1 P2 C8 -169.96(14) no . . .
Cl1 Rh1 P2 C13 52.94(15) no . . .
Cl1 Rh1 C2 C1 171.36(11) no . . .
Cl1 Rh1 C2 C1 -105.6(6) no . . 2_756
Cl1 Rh1 C2 C35 43.5(7) no . . 2_756
P1 Rh1 P2 C6 38.5(2) no . . .
P1 Rh1 P2 C8 -67.9(2) no . . .
P1 Rh1 P2 C13 155.00(14) no . . .
P2 Rh1 P1 C5 -47.5(3) no . . .
P2 Rh1 P1 C7 65.56(19) no . . .
P2 Rh1 P1 C18 -169.82(12) no . . .
P1 Rh1 C1 C2 -101.6(3) no . . .
P1 Rh1 C1 C2 178.0(6) no . . 2_756
P1 Rh1 C1 C9 24.2(6) no . . .
C1 Rh1 P1 C5 -129.9(4) no . . .
C1 Rh1 P1 C7 -16.8(3) no . . .
C1 Rh1 P1 C18 107.8(3) no . . .
P1 Rh1 C2 C1 76.3(3) no . . .
P1 Rh1 C2 C1 159.3(6) no . . 2_756
P1 Rh1 C2 C35 -51.5(6) no . . 2_756
C2 Rh1 P1 C5 -169.7(4) no . . .
C2 Rh1 P1 C7 -56.6(4) no . . .
C2 Rh1 P1 C18 68.0(4) no . . .
P2 Rh1 C1 C2 107.2(3) no . . .
P2 Rh1 C1 C2 26.9(6) no . . 2_756
P2 Rh1 C1 C9 -126.9(6) no . . .
C1 Rh1 P2 C6 118.3(3) no . . .
C1 Rh1 P2 C8 11.8(3) no . . .
C1 Rh1 P2 C13 -125.3(3) no . . .
P2 Rh1 C2 C1 -78.6(3) no . . .
P2 Rh1 C2 C1 4.4(6) no . . 2_756
P2 Rh1 C2 C35 153.5(5) no . . 2_756
C2 Rh1 P2 C6 158.1(3) no . . .
C2 Rh1 P2 C8 51.7(4) no . . .
C2 Rh1 P2 C13 -85.4(4) no . . .
C1 Rh1 C2 C1 83.0(7) no . . 2_756
C1 Rh1 C2 C35 -127.9(8) no . . 2_756
C2 Rh1 C1 C2 -80.3(7) no . . 2_756
C2 Rh1 C1 C9 125.9(9) no . . .
Rh1 P1 C5 C10 -170.0(6) no . . .
Rh1 P1 C5 C44 13.8(8) no . . .
Rh1 P1 C7 C9 9.5(7) no . . .
Rh1 P1 C7 C23 -162.9(7) no . . 2_656
Rh1 P1 C18 C30 -118.4(6) no . . .
Rh1 P1 C18 C39 57.9(7) no . . .
C5 P1 C7 C9 128.2(7) no . . .
C5 P1 C7 C23 -44.2(9) no . . 2_656
C7 P1 C5 C10 79.0(8) no . . .
C7 P1 C5 C44 -97.2(7) no . . .
C5 P1 C18 C30 113.5(7) no . . .
C5 P1 C18 C39 -70.2(7) no . . .
C18 P1 C5 C10 -34.2(8) no . . .
C18 P1 C5 C44 149.6(7) no . . .
C7 P1 C18 C30 3.1(9) no . . .
C7 P1 C18 C39 179.4(6) no . . .
C18 P1 C7 C9 -125.4(7) no . . .
C18 P1 C7 C23 62.3(9) no . . 2_656
Rh1 P2 C6 C29 -65.7(8) no . . .
Rh1 P2 C6 C32 113.5(8) no . . .
Rh1 P2 C8 C11 145.7(5) no . . .
Rh1 P2 C8 C35 -25.0(9) no . . .
Rh1 P2 C13 C21 -38.4(8) no . . .
Rh1 P2 C13 C24 141.8(6) no . . .
C6 P2 C8 C11 38.1(8) no . . .
C6 P2 C8 C35 -132.6(7) no . . .
C8 P2 C6 C29 53.4(8) no . . .
C8 P2 C6 C32 -127.4(8) no . . .
C6 P2 C13 C21 76.8(8) no . . .
C6 P2 C13 C24 -102.9(8) no . . .
C13 P2 C6 C29 162.8(8) no . . .
C13 P2 C6 C32 -18.0(10) no . . .
C8 P2 C13 C21 -178.9(7) no . . .
C8 P2 C13 C24 1.4(9) no . . .
C13 P2 C8 C11 -69.5(8) no . . .
C13 P2 C8 C35 119.8(7) no . . .
Rh1 C1 C2 C1 -112.9(4) no . . 2_756
Rh1 C1 C2 C35 110.2(8) no . . 2_756
Rh1 C1 C2 Rh1 136.1(5) no . 2_756 2_756
Rh1 C1 C2 C1 66.2(6) no . 2_756 2_756
Rh1 C1 C2 C35 -76.6(9) no . 2_756 .
Rh1 C1 C9 C7 -26.0(11) no . . .
Rh1 C1 C9 C37 154.7(6) no . . .
C2 C1 C2 Rh1 69.9(7) no . 2_756 2_756
C2 C1 C2 C35 -142.8(7) no . 2_756 .
C2 C1 C2 Rh1 112.9(5) no 2_756 . .
C2 C1 C2 C1 0(5652964) no 2_756 . 2_756
C2 C1 C2 C35 -136.9(8) no 2_756 . 2_756
C2 C1 C9 C7 55.4(12) no . . .
C2 C1 C9 C37 -123.9(10) no . . .
C9 C1 C2 Rh1 -104.1(9) no . . .
C9 C1 C2 C1 143.1(8) no . . 2_756
C9 C1 C2 C35 6.1(14) no . . 2_756
C2 C1 C9 C7 -174.4(8) no 2_756 . .
C2 C1 C9 C37 6.4(14) no 2_756 . .
C9 C1 C2 Rh1 -74.6(12) no . 2_756 2_756
C9 C1 C2 C1 -144.5(9) no . 2_756 2_756
C9 C1 C2 C35 72.7(10) no . 2_756 .
Rh1 C2 C35 C8 146.4(6) no . 2_756 2_756
Rh1 C2 C35 C20 -35.0(11) no . 2_756 2_756
C1 C2 C35 C8 58.0(12) no . 2_756 2_756
C1 C2 C35 C20 -123.5(9) no . 2_756 2_756
C1 C2 C35 C8 -68.0(10) no 2_756 2_756 2_756
C1 C2 C35 C20 110.6(9) no 2_756 2_756 2_756
C28 C4 C47 C3 -8(4) no . . .
C47 C4 C28 C16 5(3) no . . .
P1 C5 C10 C38 -178.3(7) no . . .
P1 C5 C44 C27 177.7(7) no . . .
C10 C5 C44 C27 1.4(16) no . . .
C44 C5 C10 C38 -2.1(16) no . . .
P2 C6 C29 C40 177.5(8) no . . .
P2 C6 C32 C41 -179.0(8) no . . .
C29 C6 C32 C41 0.2(17) no . . .
C32 C6 C29 C40 -1.8(18) no . . .
P1 C7 C9 C1 9.2(12) no . . .
P1 C7 C9 C37 -171.5(6) no . . .
P1 C7 C23 C14 170.9(7) no . 2_656 2_656
C9 C7 C23 C14 -1.1(15) no . 2_656 2_656
C23 C7 C9 C1 -178.0(8) no 2_656 . .
C23 C7 C9 C37 1.3(14) no 2_656 . .
P2 C8 C11 C22 -171.8(6) no . . .
P2 C8 C35 C2 -6.8(12) no . . 2_756
P2 C8 C35 C20 171.8(6) no . . .
C11 C8 C35 C2 -177.5(8) no . . 2_756
C11 C8 C35 C20 1.1(13) no . . .
C35 C8 C11 C22 -1.2(14) no . . .
C1 C9 C37 C15 179.7(8) no . . .
C7 C9 C37 C15 0.4(14) no . . .
C5 C10 C38 C43 1.3(17) no . . .
C8 C11 C22 C17 1.1(15) no . . .
P2 C13 C21 C33 -179.1(7) no . . .
P2 C13 C24 C31 -179.6(7) no . . .
C21 C13 C24 C31 0.6(15) no . . .
C24 C13 C21 C33 0.7(15) no . . .
C15 C14 C23 C7 0.7(16) no 2_656 . 2_656
C23 C14 C15 C37 -2.4(16) no . 2_656 2_656
C14 C15 C37 C9 -2.2(16) no 2_656 . .
C42 C16 C28 C4 13(2) no . . .
C20 C17 C22 C11 -0.9(15) no . . .
C22 C17 C20 C35 0.9(15) no . . .
P1 C18 C30 C19 176.7(6) no . . .
P1 C18 C39 C26 -176.7(7) no . . .
C30 C18 C39 C26 -0.3(15) no . . .
C39 C18 C30 C19 0.5(14) no . . .
C25 C19 C30 C18 -1.6(16) no . . .
C30 C19 C25 C26 2.4(17) no . . .
C17 C20 C35 C2 177.6(8) no . . 2_756
C17 C20 C35 C8 -0.9(13) no . . .
C13 C21 C33 C36 -1.0(16) no . . .
C13 C24 C31 C36 -1.6(16) no . . .
C19 C25 C26 C39 -2.1(16) no . . .
C25 C26 C39 C18 1.1(16) no . . .
C43 C27 C44 C5 0.2(18) no . . .
C44 C27 C43 C38 -1.1(18) no . . .
C6 C29 C40 C34 1(2) no . . .
C24 C31 C36 C33 1.3(17) no . . .
C6 C32 C41 C34 2(2) no . . .
C21 C33 C36 C31 -0.0(17) no . . .
C40 C34 C41 C32 -2(2) no . . .
C41 C34 C40 C29 0(2) no . . .
C10 C38 C43 C27 0.4(18) no . . .
